data_1541972
loop_
_publ_author_name
'Hall, D.'
'Taggart, A.A.'

_publ_section_title
;
 The Crystal Structure of Nitrosylpentaamminecobalt Dichloride (Black
 Form)
;
_journal_name_full 'Journal of the Chemical Society'
_journal_page_first 1359
_journal_page_last 1363
_journal_volume 1965
_journal_year 1965
_chemical_formula_sum 'Cl2 Co H15 N6 O'
_chemical_name_systematic 'Co N O (N H3)5 Cl2'
_space_group_IT_number 63
_symmetry_space_group_name_Hall '-C 2c 2'
_symmetry_space_group_name_H-M 'C m c m'
_cell_angle_alpha 90
_cell_angle_beta 90
_cell_angle_gamma 90
_cell_formula_units_Z 4
_cell_length_a 10.44
_cell_length_b 8.75
_cell_length_c 10.44
_cell_volume 953.694
_citation_journal_id_ASTM JCSOA9
_cod_data_source_file Hall_JCSOA9_1965_736.cif
_cod_data_source_block H15Cl2Co1N6O1
_cod_original_cell_volume 953.6939
_cod_original_formula_sum 'H15 Cl2 Co1 N6 O1'
_cod_database_code 1541972

loop_
_symmetry_equiv_pos_as_xyz
x,y,z
-x,-y,z+1/2
x,-y,-z
-x,y,-z+1/2
-x,-y,-z
x,y,-z-1/2
-x,y,z
x,-y,z-1/2
x+1/2,y+1/2,z
-x+1/2,-y+1/2,z+1/2
x+1/2,-y+1/2,-z
-x+1/2,y+1/2,-z+1/2
-x+1/2,-y+1/2,-z
x+1/2,y+1/2,-z-1/2
-x+1/2,y+1/2,z
x+1/2,-y+1/2,z-1/2

loop_
_atom_site_label
_atom_site_type_symbol
_atom_site_fract_x
_atom_site_fract_y
_atom_site_fract_z
_atom_site_occupancy
_atom_site_U_iso_or_equiv
_atom_site_attached_hydrogens
Cl1 Cl-1 0.228 0 0 1 0.0 0
N2 N-3 0.185 0.282 0.25 1 0.0 3
N4 N-3 0 0.019 0.25 1 0.0 3
O1 O-2 0 0.651 0.25 1 0.0 0
N3 N-3 0 0.282 0.435 1 0.0 3
Co1 Co+1 0 0.28 0.25 1 0.0 0
N1 N+3 0 0.507 0.25 1 0.0 0
